data_2009490
loop_
_publ_author_name
'Triki, S.'
'Ouahab, L.'
'Fabre, J.M.'

_publ_section_title
;
 3,3'-Dimethyl-4,4'-diphenyl-2,2',5,5'-tetrathiafulvalenium
 hexamolybdate, 2(C~20~H~16~S~4~^+^)[Mo~6~O~19~]^2{-^}
;
_journal_issue 2
_journal_name_full 'Acta Crystallographica Section C'
_journal_page_first 219
_journal_page_last 221
_journal_paper_doi 10.1107/S0108270193007292
_journal_volume 50
_journal_year 1994
_chemical_formula_moiety 'C40 H32 S8,Mo6 O19'
_chemical_formula_sum 'C40 H32 Mo6 O19 S8'
_chemical_formula_weight 1648.84
_space_group_IT_number 2
_symmetry_cell_setting triclinic
_symmetry_space_group_name_Hall '-P 1'
_symmetry_space_group_name_H-M 'P -1'
_atom_type_scat_source IntTabIV
_cell_angle_alpha 113.10(4)
_cell_angle_beta 96.80(3)
_cell_angle_gamma 90.26(2)
_cell_formula_units_Z 1
_cell_length_a 9.620(3)
_cell_length_b 11.051(2)
_cell_length_c 13.017(3)
_cell_measurement_reflns_used 25
_cell_measurement_temperature 293
_cell_measurement_theta_max 12
_cell_measurement_theta_min 7
_cell_volume 1262.0(7)
_diffrn_measurement_device 'Enraf-Nonius CAD-4'
_diffrn_measurement_method \q-2\q
_diffrn_radiation_type MoK\a
_diffrn_radiation_wavelength 0.71073
_diffrn_reflns_av_R_equivalents 0.023
_diffrn_reflns_limit_h_max 11
_diffrn_reflns_limit_h_min 0
_diffrn_reflns_limit_k_max 13
_diffrn_reflns_limit_k_min -13
_diffrn_reflns_limit_l_max 15
_diffrn_reflns_limit_l_min -15
_diffrn_reflns_number 4732
_diffrn_reflns_theta_max 25
_diffrn_standards_decay_% <2
_diffrn_standards_interval_time 60
_diffrn_standards_number 3
_exptl_absorpt_coefficient_mu 1.8026
_exptl_absorpt_correction_T_max 1.175
_exptl_absorpt_correction_T_min 0.875
_exptl_absorpt_correction_type empirical
_exptl_crystal_colour Black
_exptl_crystal_density_diffrn 2.170
_exptl_crystal_description Rhombohedral
_exptl_crystal_size_max 0.3
_exptl_crystal_size_mid 0.2
_exptl_crystal_size_min 0.2
_refine_diff_density_max 0.582
_refine_diff_density_min -0.173
_refine_ls_extinction_coef 'g = 3.623 x 10^-8^'
_refine_ls_extinction_method '|F~calc~|(1 + gI~c~)^-1^'
_refine_ls_goodness_of_fit_obs 0.855
_refine_ls_hydrogen_treatment noref
_refine_ls_number_parameters 353
_refine_ls_number_reflns 2641
_refine_ls_R_factor_obs 0.028
_refine_ls_shift/esd_max 0.00
_refine_ls_structure_factor_coef F
_refine_ls_weighting_details 'w = 4F~o~^2^/[\s(I)^2^ + (0.07F~o~^2^)^2^]'
_refine_ls_weighting_scheme calc
_refine_ls_wR_factor_obs 0.037
_reflns_number_observed 2641
_reflns_number_total 4150
_reflns_observed_criterion I>=3\s
_cod_data_source_file pa1043.cif
_cod_data_source_block pa1043_structure_1_of_1
_cod_depositor_comments
;
The following automatic conversions were performed:

'_refine_ls_weighting_scheme' value 'w = 4F~o~^2^/[\s(I)^2^ +
(0.07F~o~^2^)^2^]' was changed to 'calc'. New tag
'_refine_ls_weighting_details' was created. The value of the new tag
was set to 'w = 4F~o~^2^/[\s(I)^2^ + (0.07F~o~^2^)^2^]'.

Automatic conversion script
Id: cif_fix_values 3143 2015-03-26 13:38:13Z robertas 
;
_cod_original_cell_volume 1261.9
_cod_database_code 2009490

loop_
_symmetry_equiv_pos_as_xyz
+x,+y,+z
-x,-y,-z

loop_
_atom_site_label
_atom_site_fract_x
_atom_site_fract_y
_atom_site_fract_z
Mo(1) .04081(5) -.12571(5) .10689(4)
Mo(2) .03848(6) -.17903(5) -.15835(4)
Mo(3) -.23689(5) -.06427(5) -.03379(4)
O(1) .0600(4) -.2482(4) -.0447(3)
O(2) -.0045(4) .0407(4) .2139(3)
O(3) -.1619(4) -.1553(4) .0548(3)
O(4) .0662(5) -.2204(4) .1820(3)
O(5) .0676(5) -.3071(5) -.2762(4)
O(6) -.1609(4) -.1933(4) -.1602(3)
O(7) .2224(4) -.0947(4) -.0994(3)
O(8) -.4080(4) -.1114(4) -.0609(4)
O(9) .2214(4) -.0535(4) .1136(3)
O(10) .0 .0 .0
S(1) .2276(2) .4885(2) .18180(10)
S(2) .3957(2) .7330(2) .25310(10)
S(3) .2136(2) .4429(2) -.06960(10)
S(4) .3997(2) .6708(2) -.01990(10)
C(1) .3094(6) .5758(5) .0310(5)
C(2) .3148(6) .5992(6) .1445(5)
C(3) .2765(7) .5709(6) .3244(5)
C(4) .3518(6) .6862(6) .3590(5)
C(5) .2647(6) .4661(6) -.1844(5)
C(6) .3490(6) .5730(6) -.1616(5)
C(7) .2339(8) .5021(7) .3959(6)
C(8) .4102(7) .6166(6) -.2435(5)
C(9) .4006(6) .7736(5) .4770(5)
C(10) .3023(7) .8170(7) .5524(5)
C(11) .3457(8) .8967(7) .6640(6)
C(12) .4828(8) .9341(7) .7005(5)
C(13) .5793(8) .8955(9) .6276(7)
C(14) .5369(7) .8152(9) .5138(6)
C(15) .2065(6) .3616(6) -.2952(4)
C(16) .2022(7) .2301(6) -.3078(5)
C(17) .1465(8) .1323(6) -.4106(6)
C(18) .0975(7) .1672(7) -.4988(5)
C(19) .0994(7) .2953(7) -.4859(5)
C(20) .1568(7) .3953(6) -.3838(5)
H(1) .1998 .7898 .5252
H(2) .2739 .9299 .7189
H(3) .5121 .9904 .7826
H(4) .6807 .9276 .6543
H(5) .6097 .7803 .4601
H(6) .2381 .2050 -.2430
H(7) .1415 .0369 -.4220
H(8) .0621 .0965 -.5745
H(9) .0572 .3192 -.5512
H(10) .1620 .4900 -.3757
H(11) .1772 .4166 .3467
H(12) .3183 .4790 .4365
H(13) .1742 .5582 .4525
H(14) .4698 .7008 -.2016
H(15) .4694 .5476 -.2905
H(16) .3328 .6336 -.2949

loop_
_geom_angle_atom_site_label_1
_geom_angle_atom_site_label_2
_geom_angle_atom_site_label_3
_geom_angle
_geom_angle_publ_flag
O(1) Mo(1) O(2) 152.7(2) yes
O(1) Mo(1) O(3) 84.6(2) yes
O(1) Mo(1) O(4) 102.7(2) yes
O(1) Mo(1) O(9) 87.7(2) yes
O(1) Mo(1) O(10) 76.30(10) yes
O(2) Mo(1) O(3) 85.8(2) yes
O(2) Mo(1) O(4) 104.3(2) yes
O(2) Mo(1) O(9) 89.4(2) yes
O(2) Mo(1) O(10) 76.60(10) yes
O(3) Mo(1) O(4) 102.4(2) yes
O(3) Mo(1) O(9) 153.2(2) yes
O(3) Mo(1) O(10) 76.00(10) yes
O(4) Mo(1) O(9) 104.4(2) yes
O(4) Mo(1) O(10) 178.20(10) yes
O(9) Mo(1) O(10) 77.20(10) yes
O(1) Mo(2) O(2) 154.20(10) yes
O(1) Mo(2) O(5) 104.0(2) yes
O(1) Mo(2) O(6) 88.4(2) yes
O(1) Mo(2) O(7) 87.6(2) yes
O(1) Mo(2) O(10) 77.60(10) yes
O(2) Mo(2) O(5) 101.8(2) yes
O(2) Mo(2) O(6) 86.6(2) yes
O(2) Mo(2) O(7) 85.9(2) yes
O(2) Mo(2) O(10) 76.60(10) yes
O(5) Mo(2) O(6) 103.3(2) yes
O(5) Mo(2) O(7) 102.6(2) yes
O(5) Mo(2) O(10) 178.3(2) yes
C(2) S(1) C(3) 95.3(3) yes
C(2) S(2) C(4) 95.6(3) yes
C(1) S(3) C(5) 96.1(3) yes
C(1) S(4) C(6) 95.8(3) yes
S(3) C(1) S(4) 115.0(4) yes
S(3) C(1) C(2) 120.6(5) yes
S(4) C(1) C(2) 124.4(4) yes
S(1) C(2) S(2) 115.7(4) yes
S(1) C(2) C(1) 118.9(4) yes
S(2) C(2) C(1) 125.3(5) yes
S(1) C(3) C(4) 117.2(6) yes
S(1) C(3) C(7) 115.3(4) yes
C(4) C(3) C(7) 127.4(5) yes
S(2) C(4) C(3) 116.1(4) yes
S(2) C(4) C(9) 118.1(5) yes
C(3) C(4) C(9) 125.8(7) yes
S(3) C(5) C(6) 116.6(4) yes
S(3) C(5) C(15) 113.7(5) yes
C(6) C(5) C(15) 129.7(6) yes
O(6) Mo(2) O(7) 154.00(10) yes
O(6) Mo(2) O(10) 77.20(10) yes
O(7) Mo(2) O(10) 76.80(10) yes
O(3) Mo(3) O(6) 88.3(2) yes
O(3) Mo(3) O(7) 89.2(2) yes
O(3) Mo(3) O(8) 103.2(2) yes
O(3) Mo(3) O(9) 153.2(2) yes
O(3) Mo(3) O(10) 77.50(10) yes
O(6) Mo(3) O(7) 152.6(2) yes
O(6) Mo(3) O(8) 102.7(2) yes
O(6) Mo(3) O(9) 84.9(2) yes
O(6) Mo(3) O(10) 76.40(10) yes
O(7) Mo(3) O(8) 104.5(2) yes
O(7) Mo(3) O(9) 85.1(2) yes
O(7) Mo(3) O(10) 76.40(10) yes
O(8) Mo(3) O(9) 103.6(2) yes
O(8) Mo(3) O(10) 178.9(2) yes
O(9) Mo(3) O(10) 75.70(10) yes
Mo(1) O(1) Mo(2) 116.3(2) yes
Mo(1) O(2) Mo(2) 116.4(2) yes
Mo(1) O(3) Mo(3) 116.5(2) yes
Mo(2) O(6) Mo(3) 116.2(2) yes
Mo(2) O(7) Mo(3) 116.9(2) yes
Mo(1) O(9) Mo(3) 117.0(2) yes
Mo(1) O(10) Mo(2) 90.24(2) yes
Mo(1) O(10) Mo(3) 90.12(2) yes
Mo(2) O(10) Mo(3) 90.03(2) yes
S(4) C(6) C(5) 116.4(5) yes
S(4) C(6) C(8) 115.5(4) yes
C(5) C(6) C(8) 128.0(5) yes
C(4) C(9) C(10) 118.7(5) yes
C(4) C(9) C(14) 122.2(6) yes
C(10) C(9) C(14_ 119.0(5) yes
C(9) C(10) C(11) 119.8(6) yes
C(10) C(11) C(12) 120.5(7) yes
C(11) C(12) C(13) 120.4(6) yes
C(12) C(13) C(14) 119.8(7) yes
C(9) C(14) C(13) 120.3(7) yes
C(5) C(15) C(16) 119.3(6) yes
C(5) C(15) C(20) 120.0(6) yes
C(16) C(15) C(20) 120.7(5) yes
C(15) C(16) C(17) 119.6(6) yes
C(16) C(17) C(18) 119.2(7) yes
C(17) C(18) C(19) 121.2(5) yes
C(18) C(19) C(20) 120.6(7) yes
C(15) C(20) C(19) 118.7(7) yes

loop_
_geom_bond_atom_site_label_1
_geom_bond_atom_site_label_2
_geom_bond_site_symmetry_1
_geom_bond_site_symmetry_2
_geom_bond_distance
_geom_bond_publ_flag
Mo(1) Mo(2) . . 3.2641(8) yes
Mo(1) Mo(3) . 2_555 3.2906(8) yes
Mo(1) Mo(3) . . 3.2840(8) yes
Mo(1) O(1) . . 1.937(4) yes
Mo(1) O(2) . . 1.911(4) yes
Mo(1) O(3) . . 1.969(4) yes
Mo(1) O(4) . . 1.691(5) yes
Mo(1) O(9) . . 1.886(4) yes
Mo(1) O(10) . . 2.3264(6) yes
Mo(2) O(1) . . 1.906(5) yes
Mo(2) O(2) . 2_555 1.945(5) yes
Mo(2) O(5) . . 1.684(4) yes
S(1) C(2) . . 1.729(7) yes
S(1) C(3) . . 1.720(6) yes
S(2) C(2) . . 1.696(5) yes
S(2) C(4) . . 1.744(7) yes
S(3) C(1) . . 1.707(5) yes
S(3) C(5) . . 1.737(7) yes
S(4) C(1) . . 1.723(7) yes
S(4) C(6) . . 1.740(5) yes
C(1) C(2) . . 1.391(9) yes
C(3) C(4) . . 1.347(9) yes
C(3) C(7) . . 1.500(10) yes
C(4) C(9) . . 1.474(7) yes
C(5) C(6) . . 1.341(9) yes
C(5) C(15) . . 1.491(7) yes
Mo(1) Mo(2) . 2_555 3.2779(8) yes
Mo(2) Mo(3) . . 3.2692(7) yes
Mo(2) Mo(3) . 2_555 3.2673(6) yes
Mo(2) O(6) . . 1.920(4) yes
Mo(2) O(7) . . 1.921(4) yes
Mo(2) O(10) . . 2.2994(5) yes
Mo(3) O(3) . . 1.892(5) yes
Mo(3) O(6) . . 1.931(4) yes
Mo(3) O(7) . 2_555 1.914(3) yes
Mo(3) O(8) . . 1.678(4) yes
Mo(3) O(9) . 2_555 1.973(5) yes
Mo(3) O(10) . . 2.3225(5) yes
C(6) C(8) . . 1.510(10) yes
C(9) C(10) . . 1.393(9) yes
C(9) C(14) . . 1.354(9) yes
C(10) C(11) . . 1.383(8) yes
C(11) C(12) . . 1.350(10) yes
C(12) C(13) . . 1.360(10) yes
C(13) C(14) . . 1.400(10) yes
C(15) C(16) . . 1.396(9) yes
C(15) C(20) . . 1.380(10) yes
C(16) C(17) . . 1.391(8) yes
C(17) C(18) . . 1.380(10) yes
C(18) C(19) . . 1.360(10) yes
C(19) C(20) . . 1.400(8) yes
